data_2018109
loop_
_publ_author_name
'Kranjc, Kri\<stof'
'Ko\<cevar, Marijan'
'Perdih, Franc'

_publ_section_title
;
 Methyl 2-benzamido-4-(3,4-dimethoxyphenyl)-5-methylbenzoate and
 <i>N</i>-{5-benzoyl-2-[(<i>Z</i>)-2-methoxyethenyl]-4-methylphenyl}benzamide
;
_journal_coeditor_code KU3044
_journal_issue 6
_journal_name_full 'Acta Crystallographica Section C'
_journal_page_first o201
_journal_page_last o205
_journal_paper_doi 10.1107/S0108270111015794
_journal_volume 67
_journal_year 2011
_chemical_formula_iupac 'C24 H21 N O3'
_chemical_formula_moiety 'C24 H21 N O3'
_chemical_formula_sum 'C24 H21 N O3'
_chemical_formula_weight 371.42
_chemical_name_systematic
;
<i>N</i>-{5-benzoyl-2-[(<i>Z</i>)-2-methoxyethenyl]-4-methylphenyl}benzamide
;
_space_group_IT_number 2
_symmetry_cell_setting triclinic
_symmetry_space_group_name_Hall '-P 1'
_symmetry_space_group_name_H-M 'P -1'
_atom_sites_solution_hydrogens geom
_atom_sites_solution_primary direct
_atom_sites_solution_secondary difmap
_audit_creation_method 'WinGX routine CIF_UPDATE'
_cell_angle_alpha 71.4220(10)
_cell_angle_beta 84.4790(10)
_cell_angle_gamma 67.7530(10)
_cell_formula_units_Z 2
_cell_length_a 9.6722(2)
_cell_length_b 10.0140(2)
_cell_length_c 11.5677(3)
_cell_measurement_reflns_used 3658
_cell_measurement_temperature 293(2)
_cell_measurement_theta_max 27.48
_cell_measurement_theta_min 2.55
_cell_volume 982.60(4)
_computing_cell_refinement 'DENZO-SMN (Otwinowski & Minor, 1997)'
_computing_data_collection 'COLLECT (Nonius, 1998)'
_computing_data_reduction 'DENZO-SMN (Otwinowski & Minor, 1997)'
_computing_molecular_graphics
;
ORTEP-3 (Farrugia, 1997) and DIAMOND (Brandenburg, 1999)
;
_computing_publication_material
;
WinGX (Farrugia, 1999) and publCIF (Westrip, 2010)
;
_computing_structure_refinement 'SHELXL97 (Sheldrick, 2008)'
_computing_structure_solution 'SHELXS97 (Sheldrick, 2008)'
_diffrn_ambient_temperature 293(2)
_diffrn_detector_area_resol_mean 0.055
_diffrn_measured_fraction_theta_full 0.984
_diffrn_measured_fraction_theta_max 0.984
_diffrn_measurement_device_type 'Nonius KappaCCD area-detector'
_diffrn_measurement_method '\f and \w'
_diffrn_radiation_monochromator graphite
_diffrn_radiation_type MoK\a
_diffrn_radiation_wavelength 0.71073
_diffrn_reflns_av_R_equivalents 0.0299
_diffrn_reflns_limit_h_max 12
_diffrn_reflns_limit_h_min -12
_diffrn_reflns_limit_k_max 12
_diffrn_reflns_limit_k_min -12
_diffrn_reflns_limit_l_max 15
_diffrn_reflns_limit_l_min -15
_diffrn_reflns_number 6912
_diffrn_reflns_theta_full 27.48
_diffrn_reflns_theta_max 27.48
_diffrn_reflns_theta_min 3.72
_exptl_absorpt_coefficient_mu 0.083
_exptl_absorpt_correction_T_max 0.9934
_exptl_absorpt_correction_T_min 0.9837
_exptl_absorpt_correction_type multi-scan
_exptl_absorpt_process_details '(SCALEPACK; Otwinowski & Minor, 1997)'
_exptl_crystal_colour colourless
_exptl_crystal_density_diffrn 1.255
_exptl_crystal_density_method 'not measured'
_exptl_crystal_description prism
_exptl_crystal_F_000 392
_exptl_crystal_size_max 0.2
_exptl_crystal_size_mid 0.2
_exptl_crystal_size_min 0.08
_refine_diff_density_max 0.214
_refine_diff_density_min -0.197
_refine_ls_extinction_method none
_refine_ls_goodness_of_fit_ref 1.034
_refine_ls_hydrogen_treatment constr
_refine_ls_matrix_type full
_refine_ls_number_parameters 255
_refine_ls_number_reflns 4442
_refine_ls_number_restraints 0
_refine_ls_restrained_S_all 1.034
_refine_ls_R_factor_all 0.1115
_refine_ls_R_factor_gt 0.0617
_refine_ls_shift/su_max 0
_refine_ls_shift/su_mean 0
_refine_ls_structure_factor_coef Fsqd
_refine_ls_weighting_details 'calc w = 1/[\s^2^(Fo^2^)+(0.0427P)^2^+0.5035P] where P=(Fo^2^+2Fc^2^)/3'
_refine_ls_weighting_scheme calc
_refine_ls_wR_factor_ref 0.1545
_reflns_number_gt 2768
_reflns_number_total 4442
_reflns_threshold_expression I>2\s(I)
_cod_data_source_file ku3044.cif
_cod_data_source_block IIa
_cod_database_code 2018109
_cod_database_fobs_code 2018109

loop_
_symmetry_equiv_pos_as_xyz
'x, y, z'
'-x, -y, -z'

loop_
_atom_site_type_symbol
_atom_site_label
_atom_site_fract_x
_atom_site_fract_y
_atom_site_fract_z
_atom_site_U_iso_or_equiv
_atom_site_adp_type
_atom_site_calc_flag
_atom_site_refinement_flags
_atom_site_occupancy
_atom_site_disorder_assembly
_atom_site_disorder_group
N N1 0.1805(2) 0.44050(19) 0.27717(14) 0.0437(4) Uani d . 1 . .
H H2 0.1891 0.3517 0.3033 0.066 Uiso d R 1 . .
O O1 0.52533(19) 0.2638(2) 0.64843(15) 0.0647(5) Uani d . 1 . .
O O2 -0.18893(19) 0.85914(17) 0.54605(14) 0.0561(4) Uani d . 1 . .
O O3 0.2052(3) 0.6361(2) 0.12629(15) 0.0882(7) Uani d . 1 . .
C C1 0.2602(2) 0.5375(2) 0.54181(18) 0.0419(5) Uani d . 1 . .
H H1 0.3352 0.5045 0.6004 0.05 Uiso calc R 1 . .
C C2 0.2821(2) 0.4592(2) 0.45615(17) 0.0390(5) Uani d . 1 . .
C C3 0.1669(2) 0.5118(2) 0.36943(16) 0.0381(5) Uani d . 1 . .
C C4 0.0387(2) 0.6350(2) 0.36939(17) 0.0400(5) Uani d . 1 . .
H H4 -0.0361 0.6679 0.3107 0.048 Uiso calc R 1 . .
C C5 0.0184(2) 0.7114(2) 0.45530(17) 0.0393(5) Uani d . 1 . .
C C6 0.1323(3) 0.6617(2) 0.54346(18) 0.0413(5) Uani d . 1 . .
C C7 0.4200(3) 0.3319(2) 0.4530(2) 0.0476(5) Uani d . 1 . .
H H7 0.435 0.307 0.3807 0.057 Uiso calc R 1 . .
C C8 0.5269(3) 0.2465(3) 0.5383(2) 0.0511(6) Uani d . 1 . .
H H8 0.6081 0.1698 0.5203 0.061 Uiso calc R 1 . .
C C9 0.6534(3) 0.1636(4) 0.7268(3) 0.0802(9) Uani d . 1 . .
H H9A 0.7395 0.1357 0.6781 0.12 Uiso calc R 1 . .
H H9B 0.636 0.0742 0.7755 0.12 Uiso calc R 1 . .
H H9C 0.6704 0.2137 0.7791 0.12 Uiso calc R 1 . .
C C10 0.2005(3) 0.5095(2) 0.15966(18) 0.0494(6) Uani d . 1 . .
C C11 0.2190(3) 0.4215(3) 0.07206(19) 0.0502(6) Uani d . 1 . .
C C12 0.2980(4) 0.4566(3) -0.0323(2) 0.0759(9) Uani d . 1 . .
H H12 0.3348 0.5337 -0.0465 0.091 Uiso calc R 1 . .
C C13 0.3223(4) 0.3770(4) -0.1154(2) 0.0919(12) Uani d . 1 . .
H H13 0.3769 0.3995 -0.1847 0.11 Uiso calc R 1 . .
C C14 0.2656(4) 0.2643(4) -0.0954(3) 0.0884(11) Uani d . 1 . .
H H14 0.2806 0.212 -0.1519 0.106 Uiso calc R 1 . .
C C15 0.1879(4) 0.2297(4) 0.0067(3) 0.0914(11) Uani d . 1 . .
H H15 0.1505 0.1531 0.0203 0.11 Uiso calc R 1 . .
C C16 0.1641(3) 0.3086(4) 0.0908(3) 0.0715(8) Uani d . 1 . .
H H16 0.1105 0.2846 0.1604 0.086 Uiso calc R 1 . .
C C17 -0.1263(3) 0.8391(2) 0.45206(19) 0.0426(5) Uani d . 1 . .
C C18 -0.1968(3) 0.9429(2) 0.33088(19) 0.0423(5) Uani d . 1 . .
C C19 -0.1117(3) 0.9768(2) 0.2296(2) 0.0496(6) Uani d . 1 . .
H H19 -0.0082 0.9296 0.2354 0.06 Uiso calc R 1 . .
C C20 -0.1800(3) 1.0802(3) 0.1206(2) 0.0626(7) Uani d . 1 . .
H H20 -0.1224 1.1043 0.0538 0.075 Uiso calc R 1 . .
C C21 -0.3323(4) 1.1472(3) 0.1108(2) 0.0680(8) Uani d . 1 . .
H H21 -0.3782 1.216 0.0372 0.082 Uiso calc R 1 . .
C C22 -0.4177(3) 1.1132(3) 0.2093(3) 0.0667(8) Uani d . 1 . .
H H22 -0.5213 1.1576 0.2016 0.08 Uiso calc R 1 . .
C C23 -0.3506(3) 1.0132(3) 0.3202(2) 0.0540(6) Uani d . 1 . .
H H23 -0.409 0.9933 0.3874 0.065 Uiso calc R 1 . .
C C24 0.1249(3) 0.7417(3) 0.6361(2) 0.0563(6) Uani d . 1 . .
H H24A 0.0759 0.7018 0.7073 0.084 Uiso calc R 1 . .
H H24B 0.0697 0.8483 0.6015 0.084 Uiso calc R 1 . .
H H24C 0.2243 0.7258 0.6583 0.084 Uiso calc R 1 . .

loop_
_atom_site_aniso_label
_atom_site_aniso_U_11
_atom_site_aniso_U_22
_atom_site_aniso_U_33
_atom_site_aniso_U_12
_atom_site_aniso_U_13
_atom_site_aniso_U_23
N1 0.0621(12) 0.0352(9) 0.0329(9) -0.0151(8) 0.0001(8) -0.0125(7)
O1 0.0567(11) 0.0705(11) 0.0525(10) -0.0031(9) -0.0093(8) -0.0218(8)
O2 0.0651(11) 0.0500(9) 0.0444(9) -0.0101(8) 0.0085(8) -0.0184(7)
O3 0.168(2) 0.0583(11) 0.0455(10) -0.0539(13) 0.0230(12) -0.0166(8)
C1 0.0464(13) 0.0448(11) 0.0359(10) -0.0174(10) -0.0020(9) -0.0123(9)
C2 0.0449(12) 0.0373(10) 0.0343(10) -0.0153(9) 0.0047(9) -0.0110(8)
C3 0.0528(13) 0.0348(10) 0.0286(9) -0.0175(9) 0.0043(9) -0.0114(8)
C4 0.0500(13) 0.0369(10) 0.0307(10) -0.0139(9) -0.0034(9) -0.0084(8)
C5 0.0495(13) 0.0330(10) 0.0344(10) -0.0147(9) 0.0032(9) -0.0102(8)
C6 0.0523(13) 0.0412(11) 0.0348(10) -0.0205(10) 0.0038(9) -0.0141(8)
C7 0.0478(14) 0.0511(12) 0.0450(12) -0.0146(11) 0.0048(10) -0.0213(10)
C8 0.0473(14) 0.0513(13) 0.0538(13) -0.0143(11) 0.0047(11) -0.0204(11)
C9 0.0668(19) 0.082(2) 0.0715(18) -0.0057(15) -0.0229(15) -0.0156(15)
C10 0.0669(16) 0.0427(12) 0.0333(11) -0.0147(11) 0.0003(10) -0.0110(9)
C11 0.0567(15) 0.0495(13) 0.0333(11) -0.0027(11) -0.0078(10) -0.0160(9)
C12 0.114(3) 0.0601(16) 0.0395(13) -0.0190(16) 0.0076(14) -0.0150(12)
C13 0.131(3) 0.079(2) 0.0379(14) -0.005(2) 0.0078(16) -0.0230(14)
C14 0.104(3) 0.093(2) 0.0647(19) -0.005(2) -0.0143(18) -0.0533(18)
C15 0.091(2) 0.116(3) 0.102(3) -0.041(2) 0.010(2) -0.079(2)
C16 0.0711(19) 0.095(2) 0.0719(17) -0.0356(16) 0.0126(14) -0.0532(16)
C17 0.0534(14) 0.0340(10) 0.0419(11) -0.0162(10) 0.0037(10) -0.0141(9)
C18 0.0486(13) 0.0322(10) 0.0454(12) -0.0121(9) -0.0001(10) -0.0140(9)
C19 0.0541(14) 0.0416(12) 0.0472(12) -0.0134(10) 0.0001(11) -0.0107(10)
C20 0.079(2) 0.0510(14) 0.0473(13) -0.0202(14) -0.0005(13) -0.0055(11)
C21 0.082(2) 0.0493(14) 0.0567(16) -0.0108(14) -0.0182(15) -0.0058(12)
C22 0.0527(16) 0.0540(15) 0.0797(19) -0.0033(12) -0.0168(14) -0.0172(14)
C23 0.0518(15) 0.0452(12) 0.0634(15) -0.0139(11) 0.0040(12) -0.0201(11)
C24 0.0592(16) 0.0669(15) 0.0547(14) -0.0222(13) 0.0043(11) -0.0362(12)

loop_
_atom_type_symbol
_atom_type_description
_atom_type_scat_dispersion_real
_atom_type_scat_dispersion_imag
_atom_type_scat_source
C C 0.0033 0.0016 'International Tables Vol C Tables 4.2.6.8 and 6.1.1.4'
H H 0 0 'International Tables Vol C Tables 4.2.6.8 and 6.1.1.4'
N N 0.0061 0.0033 'International Tables Vol C Tables 4.2.6.8 and 6.1.1.4'
O O 0.0106 0.006 'International Tables Vol C Tables 4.2.6.8 and 6.1.1.4'

loop_
_geom_angle_atom_site_label_1
_geom_angle_atom_site_label_2
_geom_angle_atom_site_label_3
_geom_angle_site_symmetry_1
_geom_angle_site_symmetry_3
_geom_angle
_geom_angle_publ_flag
C10 N1 C3 . . 121.26(17) ?
C10 N1 H2 . . 123.4 ?
C3 N1 H2 . . 114.5 ?
C8 O1 C9 . . 116.0(2) ?
C6 C1 C2 . . 123.29(19) ?
C6 C1 H1 . . 118.4 ?
C2 C1 H1 . . 118.4 ?
C3 C2 C1 . . 116.84(18) ?
C3 C2 C7 . . 120.59(18) ?
C1 C2 C7 . . 122.53(19) ?
C4 C3 C2 . . 120.89(17) ?
C4 C3 N1 . . 118.35(18) ?
C2 C3 N1 . . 120.75(18) ?
C3 C4 C5 . . 121.58(18) ?
C3 C4 H4 . . 119.2 ?
C5 C4 H4 . . 119.2 ?
C4 C5 C6 . . 118.98(19) ?
C4 C5 C17 . . 118.09(18) ?
C6 C5 C17 . . 122.89(17) ?
C1 C6 C5 . . 118.42(18) ?
C1 C6 C24 . . 118.45(19) ?
C5 C6 C24 . . 123.07(19) ?
C8 C7 C2 . . 129.5(2) ?
C8 C7 H7 . . 115.3 ?
C2 C7 H7 . . 115.3 ?
C7 C8 O1 . . 124.2(2) ?
C7 C8 H8 . . 117.9 ?
O1 C8 H8 . . 117.9 ?
O1 C9 H9A . . 109.5 ?
O1 C9 H9B . . 109.5 ?
H9A C9 H9B . . 109.5 ?
O1 C9 H9C . . 109.5 ?
H9A C9 H9C . . 109.5 ?
H9B C9 H9C . . 109.5 ?
O3 C10 N1 . . 121.88(19) ?
O3 C10 C11 . . 121.6(2) ?
N1 C10 C11 . . 116.48(19) ?
C16 C11 C12 . . 119.1(2) ?
C16 C11 C10 . . 123.7(2) ?
C12 C11 C10 . . 117.2(2) ?
C13 C12 C11 . . 120.1(3) ?
C13 C12 H12 . . 120 ?
C11 C12 H12 . . 120 ?
C14 C13 C12 . . 120.0(3) ?
C14 C13 H13 . . 120 ?
C12 C13 H13 . . 120 ?
C15 C14 C13 . . 120.1(3) ?
C15 C14 H14 . . 120 ?
C13 C14 H14 . . 120 ?
C14 C15 C16 . . 120.1(3) ?
C14 C15 H15 . . 120 ?
C16 C15 H15 . . 120 ?
C11 C16 C15 . . 120.6(3) ?
C11 C16 H16 . . 119.7 ?
C15 C16 H16 . . 119.7 ?
O2 C17 C5 . . 121.63(19) ?
O2 C17 C18 . . 119.83(19) ?
C5 C17 C18 . . 118.53(18) ?
C23 C18 C19 . . 118.9(2) ?
C23 C18 C17 . . 119.2(2) ?
C19 C18 C17 . . 121.9(2) ?
C20 C19 C18 . . 120.5(2) ?
C20 C19 H19 . . 119.8 ?
C18 C19 H19 . . 119.8 ?
C21 C20 C19 . . 120.0(3) ?
C21 C20 H20 . . 120 ?
C19 C20 H20 . . 120 ?
C20 C21 C22 . . 120.2(2) ?
C20 C21 H21 . . 119.9 ?
C22 C21 H21 . . 119.9 ?
C21 C22 C23 . . 120.4(3) ?
C21 C22 H22 . . 119.8 ?
C23 C22 H22 . . 119.8 ?
C18 C23 C22 . . 120.0(2) ?
C18 C23 H23 . . 120 ?
C22 C23 H23 . . 120 ?
C6 C24 H24A . . 109.5 ?
C6 C24 H24B . . 109.5 ?
H24A C24 H24B . . 109.5 ?
C6 C24 H24C . . 109.5 ?
H24A C24 H24C . . 109.5 ?
H24B C24 H24C . . 109.5 ?

loop_
_geom_bond_atom_site_label_1
_geom_bond_atom_site_label_2
_geom_bond_site_symmetry_2
_geom_bond_distance
_geom_bond_publ_flag
N1 C10 . 1.347(3) ?
N1 C3 . 1.433(2) ?
N1 H2 . 0.8167 ?
O1 C8 . 1.337(3) ?
O1 C9 . 1.435(3) ?
O2 C17 . 1.228(2) ?
O3 C10 . 1.219(3) ?
C1 C6 . 1.387(3) ?
C1 C2 . 1.404(3) ?
C1 H1 . 0.93 ?
C2 C3 . 1.400(3) ?
C2 C7 . 1.462(3) ?
C3 C4 . 1.379(3) ?
C4 C5 . 1.394(3) ?
C4 H4 . 0.93 ?
C5 C6 . 1.407(3) ?
C5 C17 . 1.490(3) ?
C6 C24 . 1.511(3) ?
C7 C8 . 1.327(3) ?
C7 H7 . 0.93 ?
C8 H8 . 0.93 ?
C9 H9A . 0.96 ?
C9 H9B . 0.96 ?
C9 H9C . 0.96 ?
C10 C11 . 1.500(3) ?
C11 C16 . 1.373(4) ?
C11 C12 . 1.386(4) ?
C12 C13 . 1.385(4) ?
C12 H12 . 0.93 ?
C13 C14 . 1.381(5) ?
C13 H13 . 0.93 ?
C14 C15 . 1.359(5) ?
C14 H14 . 0.93 ?
C15 C16 . 1.390(4) ?
C15 H15 . 0.93 ?
C16 H16 . 0.93 ?
C17 C18 . 1.493(3) ?
C18 C23 . 1.382(3) ?
C18 C19 . 1.392(3) ?
C19 C20 . 1.382(3) ?
C19 H19 . 0.93 ?
C20 C21 . 1.367(4) ?
C20 H20 . 0.93 ?
C21 C22 . 1.371(4) ?
C21 H21 . 0.93 ?
C22 C23 . 1.385(3) ?
C22 H22 . 0.93 ?
C23 H23 . 0.93 ?
C24 H24A . 0.96 ?
C24 H24B . 0.96 ?
C24 H24C . 0.96 ?

loop_
_geom_hbond_atom_site_label_D
_geom_hbond_atom_site_label_H
_geom_hbond_atom_site_label_A
_geom_hbond_site_symmetry_A
_geom_hbond_distance_DH
_geom_hbond_distance_HA
_geom_hbond_distance_DA
_geom_hbond_angle_DHA
N1 H2 O2 2_566 0.82 2.27 3.021(2) 153.2
C14 H14 Cg3 2_565 0.93 2.99 3.820(4) 150

loop_
_geom_torsion_atom_site_label_1
_geom_torsion_atom_site_label_2
_geom_torsion_atom_site_label_3
_geom_torsion_atom_site_label_4
_geom_torsion_site_symmetry_1
_geom_torsion_site_symmetry_2
_geom_torsion_site_symmetry_3
_geom_torsion_site_symmetry_4
_geom_torsion
_geom_torsion_publ_flag
C6 C1 C2 C3 . . . . -0.1(3) ?
C6 C1 C2 C7 . . . . 177.7(2) ?
C1 C2 C3 C4 . . . . 0.0(3) ?
C7 C2 C3 C4 . . . . -177.9(2) ?
C1 C2 C3 N1 . . . . 178.95(19) ?
C7 C2 C3 N1 . . . . 1.1(3) ?
C10 N1 C3 C4 . . . . 70.6(3) ?
C10 N1 C3 C2 . . . . -108.4(2) ?
C2 C3 C4 C5 . . . . -0.2(3) ?
N1 C3 C4 C5 . . . . -179.14(19) ?
C3 C4 C5 C6 . . . . 0.4(3) ?
C3 C4 C5 C17 . . . . -177.39(19) ?
C2 C1 C6 C5 . . . . 0.3(3) ?
C2 C1 C6 C24 . . . . -176.9(2) ?
C4 C5 C6 C1 . . . . -0.5(3) ?
C17 C5 C6 C1 . . . . 177.2(2) ?
C4 C5 C6 C24 . . . . 176.6(2) ?
C17 C5 C6 C24 . . . . -5.7(3) ?
C3 C2 C7 C8 . . . . -164.7(2) ?
C1 C2 C7 C8 . . . . 17.6(4) ?
C2 C7 C8 O1 . . . . 0.4(4) ?
C9 O1 C8 C7 . . . . -178.1(3) ?
C3 N1 C10 O3 . . . . -1.4(4) ?
C3 N1 C10 C11 . . . . 177.8(2) ?
O3 C10 C11 C16 . . . . -155.8(3) ?
N1 C10 C11 C16 . . . . 25.0(3) ?
O3 C10 C11 C12 . . . . 25.1(4) ?
N1 C10 C11 C12 . . . . -154.1(2) ?
C16 C11 C12 C13 . . . . -0.8(4) ?
C10 C11 C12 C13 . . . . 178.4(2) ?
C11 C12 C13 C14 . . . . 1.1(5) ?
C12 C13 C14 C15 . . . . -1.0(5) ?
C13 C14 C15 C16 . . . . 0.6(5) ?
C12 C11 C16 C15 . . . . 0.3(4) ?
C10 C11 C16 C15 . . . . -178.8(3) ?
C14 C15 C16 C11 . . . . -0.2(5) ?
C4 C5 C17 O2 . . . . 140.2(2) ?
C6 C5 C17 O2 . . . . -37.5(3) ?
C4 C5 C17 C18 . . . . -38.7(3) ?
C6 C5 C17 C18 . . . . 143.6(2) ?
O2 C17 C18 C23 . . . . -28.3(3) ?
C5 C17 C18 C23 . . . . 150.6(2) ?
O2 C17 C18 C19 . . . . 148.4(2) ?
C5 C17 C18 C19 . . . . -32.6(3) ?
C23 C18 C19 C20 . . . . 0.6(3) ?
C17 C18 C19 C20 . . . . -176.1(2) ?
C18 C19 C20 C21 . . . . -1.6(4) ?
C19 C20 C21 C22 . . . . 0.6(4) ?
C20 C21 C22 C23 . . . . 1.3(4) ?
C19 C18 C23 C22 . . . . 1.3(3) ?
C17 C18 C23 C22 . . . . 178.1(2) ?
C21 C22 C23 C18 . . . . -2.2(4) ?

loop_
_cod_related_entry_id
_cod_related_entry_database
_cod_related_entry_code
1 ChemSpider 30654310
